data_1544940
loop_
_publ_author_name
'Gao, Nadia Yuqian'
'Banwell, Martin G.'
'Willis, Anthony C.'

_publ_section_title
;
 Biomimetic Total Synthesis of the Pentacyclic Amaryllidaceae Alkaloid
 Derivative Gracilamine.
;
_journal_issue 1
_journal_name_full 'Organic letters'
_journal_page_first 162
_journal_page_last 165
_journal_paper_doi 10.1021/acs.orglett.6b03465
_journal_volume 19
_journal_year 2017
_chemical_compound_source local
_chemical_formula_moiety 'C37 H52 N2 O8 S1 Si1'
_chemical_formula_sum 'C37 H52 N2 O8 S Si'
_chemical_formula_weight 712.98
_space_group_IT_number 2
_symmetry_cell_setting triclinic
_symmetry_space_group_name_Hall '-P 1'
_symmetry_space_group_name_H-M 'P -1'
_atom_sites_solution_hydrogens difmap
_atom_sites_solution_primary direct
_audit_creation_date 16-05-31
_audit_creation_method CRYSTALS_ver_14.40
_audit_update_record
;
2016-05-31 - Report on C37 H52 N2 O8 S Si 
             by Anthony C. Willis
             for   Nadia Gao and Martin Banwell

2016-05-31 - details of refinement in _refine_special_details below

2016-05-31- passes checkcif tests with minor warnings  
;
_cell_angle_alpha 78.5156(13)
_cell_angle_beta 86.0516(12)
_cell_angle_gamma 75.7746(12)
_cell_formula_units_Z 4
_cell_length_a 10.6659(1)
_cell_length_b 12.3000(2)
_cell_length_c 29.9835(5)
_cell_measurement_reflns_used 23435
_cell_measurement_temperature 150
_cell_measurement_theta_max 72
_cell_measurement_theta_min 4
_cell_volume 3735.77(10)
_computing_cell_refinement 'CrysAlisPro (Agilent Technologies, 2015)'
_computing_data_collection
;
CrysAlisPro, Agilent Technologies,
Version 1.171.37.35h (release 09-02-2015 CrysAlis171 .NET)
(compiled Feb 9 2015,16:26:32)
;
_computing_data_reduction 'CrysAlisPro (Agilent Technologies, 2015)'
_computing_molecular_graphics 'PLATON (Spek, 2008)'
_computing_publication_material 'CRYSTALS (Betteridge et al., 2003)'
_computing_structure_refinement 'CRYSTALS (Betteridge et al., 2003)'
_computing_structure_solution 'SIR92 (Altomare et al., 1994)'
_diffrn_ambient_temperature 150
_diffrn_measured_fraction_theta_full 0.999
_diffrn_measured_fraction_theta_max 0.994
_diffrn_measurement_device Area
_diffrn_measurement_device_type 'SuperNova, Dual, Cu at zero, EosS2'
_diffrn_measurement_method \w
_diffrn_radiation_monochromator mirror
_diffrn_radiation_source 'Supernova (Cu) X-ray Source'
_diffrn_radiation_type 'Cu K\a'
_diffrn_radiation_wavelength 1.54184
_diffrn_reflns_av_R_equivalents 0.031
_diffrn_reflns_limit_h_max 13
_diffrn_reflns_limit_h_min -11
_diffrn_reflns_limit_k_max 15
_diffrn_reflns_limit_k_min -15
_diffrn_reflns_limit_l_max 36
_diffrn_reflns_limit_l_min -36
_diffrn_reflns_number 59407
_diffrn_reflns_theta_full 71.405
_diffrn_reflns_theta_max 72.504
_diffrn_reflns_theta_min 4.277
_diffrn_standards_number 0
_exptl_absorpt_coefficient_mu 1.507
_exptl_absorpt_correction_T_max 0.97
_exptl_absorpt_correction_T_min 0.90
_exptl_absorpt_correction_type multi-scan
_exptl_absorpt_process_details
;
CrysAlisPro, Agilent Technologies,
Version 1.171.37.35h (release 09-02-2015 CrysAlis171 .NET)
(compiled Feb 9 2015,16:26:32)
Empirical absorption correction using spherical harmonics,
 implemented in SCALE3 ABSPACK scaling algorithm.
;
_exptl_crystal_colour colourless
_exptl_crystal_density_diffrn 1.268
_exptl_crystal_density_method 'not measured'
_exptl_crystal_description lath
_exptl_crystal_F_000 1528.000
_exptl_crystal_size_max 0.274
_exptl_crystal_size_mid 0.133
_exptl_crystal_size_min 0.021
_refine_diff_density_max 0.82
_refine_diff_density_min -0.48
_refine_ls_extinction_method None
_refine_ls_goodness_of_fit_ref 1.0000
_refine_ls_hydrogen_treatment constr
_refine_ls_matrix_type full
_refine_ls_number_parameters 927
_refine_ls_number_reflns 14724
_refine_ls_number_restraints 47
_refine_ls_R_factor_all 0.0526
_refine_ls_R_factor_gt 0.0466
_refine_ls_shift/su_max 0.0077398
_refine_ls_shift/su_mean 0.0001269
_refine_ls_structure_factor_coef Fsqd
_refine_ls_weighting_details
;
 Method= Modified Sheldrick 
 w=1/[\s^2^(F^2^) + ( 0.05P)^2^ + 2.74P] 
 ,where P=(max(Fo^2^,0) + 2Fc^2^)/3 
;
_refine_ls_weighting_scheme calc
_refine_ls_wR_factor_all 0.1188
_refine_ls_wR_factor_gt 0.1142
_refine_ls_wR_factor_ref 0.1188
_reflns_limit_h_max 13
_reflns_limit_h_min -13
_reflns_limit_k_max 15
_reflns_limit_k_min -14
_reflns_limit_l_max 36
_reflns_limit_l_min 0
_reflns_number_gt 12947
_reflns_number_total 14724
_reflns_threshold_expression I>2.0\s(I)
_oxford_diffrn_Wilson_B_factor 2.36
_oxford_diffrn_Wilson_scale 0.15
_oxford_refine_ls_r_factor_ref 0.0526
_oxford_refine_ls_scale 2.609(15)
_oxford_reflns_number_all 14724
_oxford_reflns_threshold_expression_ref I>-10.0\s(I)
_oxford_structure_analysis_title 'Z:\ban1633SN\Tony_ban1633SN_data At 16:28 on'
_cod_data_source_file ol6b03465_si_007.cif
_cod_data_source_block ban1633SN
_cod_depositor_comments 'Adding full bibliography for 1544938--1544940.cif.'
_cod_original_sg_symbol_Hall '-P 1 '
_cod_original_sg_symbol_H-M 'P -1 '
_cod_database_code 1544940

loop_
_symmetry_equiv_pos_as_xyz
x,y,z
-x,-y,-z

loop_
_atom_site_label
_atom_site_type_symbol
_atom_site_fract_x
_atom_site_fract_y
_atom_site_fract_z
_atom_site_U_iso_or_equiv
_atom_site_occupancy
_atom_site_adp_type
_atom_site_refinement_flags_posn
_atom_site_refinement_flags_adp
_atom_site_refinement_flags_occupancy
C1 C 0.91339(16) 0.28866(14) 0.45206(5) 0.0197 1.0000 Uani . . .
C2 C 0.89050(16) 0.18234(14) 0.45017(6) 0.0232 1.0000 Uani . . .
C3 C 0.99673(17) 0.10006(14) 0.44148(6) 0.0247 1.0000 Uani . . .
O4 O 1.00051(13) -0.01019(11) 0.43732(6) 0.0355 1.0000 Uani . . .
C5 C 1.1261(2) -0.05155(17) 0.42029(10) 0.0433 1.0000 Uani . . .
O6 O 1.20674(12) 0.02050(11) 0.42747(5) 0.0353 1.0000 Uani . . .
C7 C 1.12032(16) 0.11906(15) 0.43568(6) 0.0251 1.0000 Uani . . .
C8 C 1.14525(16) 0.22181(15) 0.43836(6) 0.0241 1.0000 Uani . . .
C9 C 1.03675(16) 0.30763(14) 0.44612(5) 0.0203 1.0000 Uani . . .
C10 C 1.03436(16) 0.43045(14) 0.44801(6) 0.0212 1.0000 Uani . . .
N11 N 1.09734(14) 0.49529(13) 0.41032(5) 0.0245 1.0000 Uani . . .
C12 C 1.01339(18) 0.52054(15) 0.37045(6) 0.0264 1.0000 Uani D . .
C13 C 0.87713(18) 0.55784(14) 0.39303(6) 0.0250 1.0000 Uani . . .
C14 C 0.75058(18) 0.55972(15) 0.37051(6) 0.0271 1.0000 Uani . . .
C15 C 0.64820(17) 0.53993(15) 0.40744(6) 0.0279 1.0000 Uani . . .
C16 C 0.68763(16) 0.41729(14) 0.43284(6) 0.0226 1.0000 Uani . . .
N17 N 0.59006(14) 0.38709(13) 0.46873(5) 0.0265 1.0000 Uani . . .
C18 C 0.65280(17) 0.33736(17) 0.51294(6) 0.0281 1.0000 Uani . . .
C19 C 0.76631(16) 0.39344(14) 0.50911(6) 0.0230 1.0000 Uani . . .
C20 C 0.81432(15) 0.39629(14) 0.45868(6) 0.0204 1.0000 Uani . . .
C21 C 0.88951(16) 0.49070(14) 0.44344(6) 0.0216 1.0000 Uani . . .
C22 C 1.0615(2) 0.61473(19) 0.33570(8) 0.0294 0.869(3) Uani . . P
C23 C 1.0062(2) 0.6454(2) 0.28763(8) 0.0361 0.869(3) Uani . . P
C24 C 1.0929(4) 0.5807(3) 0.25376(10) 0.0455 0.869(3) Uani . . P
C25 C 0.9855(3) 0.7730(2) 0.27025(10) 0.0559 0.869(3) Uani . . P
C26 C 1.03231(19) 0.41496(16) 0.34822(6) 0.0271 1.0000 Uani . . .
O27 O 0.94950(14) 0.37660(13) 0.33622(5) 0.0354 1.0000 Uani . . .
O28 O 1.15905(13) 0.37148(12) 0.34189(5) 0.0328 1.0000 Uani . . .
C29 C 1.1916(2) 0.27338(19) 0.31971(7) 0.0394 1.0000 Uani . . .
C30 C 1.3350(3) 0.2413(4) 0.31524(14) 0.0869 1.0000 Uani . . .
O31 O 0.70844(14) 0.66874(11) 0.34101(5) 0.0351 1.0000 Uani . . .
Si32 Si 0.59380(5) 0.70312(4) 0.302521(18) 0.0312 1.0000 Uani . . .
C33 C 0.4976(4) 0.5945(3) 0.30605(11) 0.0727 1.0000 Uani . . .
C34 C 0.6716(3) 0.7240(4) 0.24497(9) 0.0718 1.0000 Uani . . .
C35 C 0.4858(3) 0.8421(2) 0.31199(11) 0.0615 1.0000 Uani . . .
C36 C 0.5663(5) 0.9328(2) 0.30300(16) 0.1041 1.0000 Uani . . .
C37 C 0.4343(4) 0.8305(4) 0.36101(15) 0.1111 1.0000 Uani . . .
C38 C 0.3719(4) 0.8788(4) 0.27897(17) 0.1106 1.0000 Uani . . .
S39 S 0.47760(4) 0.33119(4) 0.455084(17) 0.0301 1.0000 Uani . . .
O40 O 0.42190(13) 0.40090(13) 0.41366(6) 0.0387 1.0000 Uani . . .
O41 O 0.39646(13) 0.31496(14) 0.49499(6) 0.0408 1.0000 Uani . . .
C42 C 0.55535(16) 0.19530(16) 0.44362(7) 0.0277 1.0000 Uani . . .
C43 C 0.59441(19) 0.18291(17) 0.39926(7) 0.0315 1.0000 Uani . . .
C44 C 0.6651(2) 0.07712(19) 0.39139(7) 0.0368 1.0000 Uani . . .
C45 C 0.69787(19) -0.01632(17) 0.42692(8) 0.0357 1.0000 Uani . . .
C46 C 0.65730(19) -0.00146(17) 0.47077(8) 0.0339 1.0000 Uani . . .
C47 C 0.58620(17) 0.10301(17) 0.47949(7) 0.0311 1.0000 Uani . . .
C48 C 0.7748(2) -0.1310(2) 0.41859(10) 0.0509 1.0000 Uani . . .
O49 O 0.86176(12) 0.33434(10) 0.54139(4) 0.0261 1.0000 Uani . . .
C51 C 0.42118(16) 0.29699(14) 0.94668(6) 0.0205 1.0000 Uani . . .
C52 C 0.39384(16) 0.19160(15) 0.94561(6) 0.0233 1.0000 Uani . . .
C53 C 0.49909(17) 0.10176(15) 0.94518(6) 0.0245 1.0000 Uani . . .
O54 O 0.49933(13) -0.01014(11) 0.94439(5) 0.0330 1.0000 Uani . . .
C55 C 0.63148(19) -0.06297(16) 0.93627(8) 0.0356 1.0000 Uani . . .
O56 O 0.70936(13) 0.00611(11) 0.94799(5) 0.0351 1.0000 Uani . . .
C57 C 0.62535(17) 0.11200(15) 0.94732(6) 0.0252 1.0000 Uani . . .
C58 C 0.65420(16) 0.21400(15) 0.94865(6) 0.0250 1.0000 Uani . . .
C59 C 0.54715(15) 0.30807(14) 0.94736(6) 0.0206 1.0000 Uani . . .
C60 C 0.55100(15) 0.43075(14) 0.94681(6) 0.0207 1.0000 Uani . . .
N61 N 0.62650(13) 0.48745(12) 0.91033(5) 0.0223 1.0000 Uani . . .
C62 C 0.55081(16) 0.51815(15) 0.86854(6) 0.0240 1.0000 Uani . . .
C63 C 0.41217(16) 0.56463(14) 0.88752(6) 0.0213 1.0000 Uani . . .
C64 C 0.29281(16) 0.57368(14) 0.85996(6) 0.0233 1.0000 Uani . . .
C65 C 0.17783(16) 0.55939(15) 0.89201(6) 0.0249 1.0000 Uani . . .
C66 C 0.20807(15) 0.43574(14) 0.91711(6) 0.0226 1.0000 Uani . . .
N67 N 0.09912(14) 0.40777(13) 0.94812(6) 0.0265 1.0000 Uani . . .
C68 C 0.14386(17) 0.36048(16) 0.99510(7) 0.0278 1.0000 Uani . . .
C69 C 0.25905(16) 0.41267(14) 0.99641(6) 0.0231 1.0000 Uani . . .
C70 C 0.32506(15) 0.40954(14) 0.94854(6) 0.0201 1.0000 Uani . . .
C71 C 0.40948(15) 0.49801(14) 0.93749(6) 0.0202 1.0000 Uani . . .
C72 C 0.59944(19) 0.60868(17) 0.83258(7) 0.0321 1.0000 Uani . . .
C73 C 0.62175(19) 0.71219(17) 0.84979(7) 0.0340 1.0000 Uani . . .
C74 C 0.7649(2) 0.6961(3) 0.85947(11) 0.0567 1.0000 Uani . . .
C75 C 0.5728(4) 0.8222(2) 0.81575(10) 0.0709 1.0000 Uani . . .
C76 C 0.56276(18) 0.41681(17) 0.84403(6) 0.0289 1.0000 Uani . . .
O77 O 0.48658(16) 0.40999(18) 0.81785(7) 0.0612 1.0000 Uani . . .
O78 O 0.67604(12) 0.34075(11) 0.85159(5) 0.0297 1.0000 Uani . . .
C79 C 0.6939(2) 0.24214(18) 0.82990(7) 0.0363 1.0000 Uani . . .
C80 C 0.8250(2) 0.1666(2) 0.84239(8) 0.0459 1.0000 Uani . . .
O81 O 0.26421(13) 0.68287(11) 0.82990(4) 0.0293 1.0000 Uani . . .
Si82 Si 0.20719(5) 0.70097(5) 0.778099(18) 0.0316 1.0000 Uani D . .
C83 C 0.1055(3) 0.5982(2) 0.77677(10) 0.0634 1.0000 Uani . . .
C84 C 0.3425(3) 0.6811(5) 0.73605(10) 0.1037 1.0000 Uani . . .
C85 C 0.0966(11) 0.8507(8) 0.7671(5) 0.0393 0.506(13) Uani D U P
C86 C 0.078(2) 0.8904(15) 0.7147(6) 0.0560 0.506(13) Uani D . P
C87 C -0.0331(7) 0.8497(8) 0.7903(2) 0.0656 0.506(13) Uani D U P
C88 C 0.1535(9) 0.9360(4) 0.7845(3) 0.0587 0.506(13) Uani D U P
S89 S -0.00703(4) 0.35552(4) 0.928151(19) 0.0322 1.0000 Uani . . .
O90 O -0.03943(14) 0.42134(13) 0.88365(6) 0.0440 1.0000 Uani . . .
O91 O -0.10645(13) 0.34915(13) 0.96291(6) 0.0447 1.0000 Uani . . .
C92 C 0.06815(17) 0.21430(16) 0.92226(7) 0.0290 1.0000 Uani . . .
C93 C 0.1281(2) 0.19307(18) 0.88100(7) 0.0349 1.0000 Uani . . .
C94 C 0.1946(2) 0.08257(19) 0.87797(8) 0.0395 1.0000 Uani . . .
C95 C 0.2029(2) -0.00681(18) 0.91506(8) 0.0383 1.0000 Uani . . .
C96 C 0.1415(2) 0.01639(17) 0.95588(8) 0.0360 1.0000 Uani . . .
C97 C 0.07407(18) 0.12605(18) 0.95962(8) 0.0338 1.0000 Uani . . .
C98 C 0.2768(3) -0.1267(2) 0.91217(11) 0.0564 1.0000 Uani . . .
O99 O 0.34356(12) 0.35325(11) 1.03224(4) 0.0278 1.0000 Uani . . .
C185 C 0.1219(12) 0.8526(9) 0.7636(4) 0.0388 0.494(13) Uani D U P
C186 C 0.057(2) 0.8780(16) 0.7166(7) 0.0560 0.494(13) Uani D . P
C187 C 0.0212(9) 0.8833(6) 0.7996(3) 0.0741 0.494(13) Uani D U P
C188 C 0.2227(8) 0.9228(5) 0.7620(3) 0.0586 0.494(13) Uani D U P
C122 C 0.9945(15) 0.6386(11) 0.3380(5) 0.0290 0.131(3) Uiso D . P
C123 C 1.1139(14) 0.6395(11) 0.3076(5) 0.0360 0.131(3) Uiso D . P
C124 C 1.098(3) 0.599(2) 0.2639(8) 0.0450 0.131(3) Uiso D . P
C125 C 1.133(2) 0.7616(15) 0.2959(7) 0.0560 0.131(3) Uiso D . P
H21 H 0.8092 0.1677 0.4542 0.0279 1.0000 Uiso R . .
H51 H 1.1604 -0.1291 0.4337 0.0523 1.0000 Uiso R . .
H52 H 1.1205 -0.0468 0.3870 0.0530 1.0000 Uiso R . .
H81 H 1.2295 0.2341 0.4345 0.0289 1.0000 Uiso R . .
H101 H 1.0691 0.4334 0.4769 0.0246 1.0000 Uiso R . .
H131 H 0.8683 0.6383 0.3948 0.0292 1.0000 Uiso R . .
H141 H 0.7642 0.4999 0.3526 0.0312 1.0000 Uiso R . .
H151 H 0.6403 0.5918 0.4286 0.0321 1.0000 Uiso R . .
H152 H 0.5645 0.5518 0.3941 0.0335 1.0000 Uiso R . .
H161 H 0.7003 0.3659 0.4109 0.0262 1.0000 Uiso R . .
H181 H 0.5932 0.3568 0.5383 0.0333 1.0000 Uiso R . .
H182 H 0.6841 0.2546 0.5174 0.0328 1.0000 Uiso R . .
H191 H 0.7344 0.4713 0.5137 0.0265 1.0000 Uiso R . .
H211 H 0.8631 0.5465 0.4634 0.0252 1.0000 Uiso R . .
H291 H 1.1572 0.2132 0.3382 0.0471 1.0000 Uiso R . .
H292 H 1.1523 0.2952 0.2893 0.0465 1.0000 Uiso R . .
H301 H 1.3588 0.1793 0.2992 0.1293 1.0000 Uiso R . .
H302 H 1.3704 0.2186 0.3454 0.1299 1.0000 Uiso R . .
H303 H 1.3630 0.3067 0.2987 0.1298 1.0000 Uiso R . .
H331 H 0.4541 0.6081 0.2782 0.1083 1.0000 Uiso R . .
H332 H 0.4372 0.6002 0.3303 0.1093 1.0000 Uiso R . .
H333 H 0.5532 0.5217 0.3110 0.1085 1.0000 Uiso R . .
H341 H 0.6096 0.7393 0.2215 0.1076 1.0000 Uiso R . .
H342 H 0.7178 0.7823 0.2420 0.1078 1.0000 Uiso R . .
H343 H 0.7342 0.6549 0.2432 0.1081 1.0000 Uiso R . .
H361 H 0.5166 1.0034 0.3114 0.1566 1.0000 Uiso R . .
H362 H 0.6450 0.9072 0.3208 0.1566 1.0000 Uiso R . .
H363 H 0.5882 0.9453 0.2711 0.1571 1.0000 Uiso R . .
H371 H 0.3815 0.9032 0.3651 0.1656 1.0000 Uiso R . .
H372 H 0.5029 0.8066 0.3827 0.1657 1.0000 Uiso R . .
H373 H 0.3805 0.7758 0.3660 0.1655 1.0000 Uiso R . .
H381 H 0.3160 0.9490 0.2846 0.1647 1.0000 Uiso R . .
H382 H 0.4058 0.8902 0.2481 0.1646 1.0000 Uiso R . .
H383 H 0.3245 0.8194 0.2831 0.1648 1.0000 Uiso R . .
H431 H 0.5743 0.2453 0.3745 0.0380 1.0000 Uiso R . .
H441 H 0.6900 0.0691 0.3614 0.0445 1.0000 Uiso R . .
H461 H 0.6799 -0.0631 0.4950 0.0397 1.0000 Uiso R . .
H471 H 0.5585 0.1112 0.5093 0.0369 1.0000 Uiso R . .
H481 H 0.8086 -0.1246 0.3879 0.0764 1.0000 Uiso R . .
H482 H 0.8465 -0.1598 0.4387 0.0761 1.0000 Uiso R . .
H483 H 0.7219 -0.1843 0.4236 0.0765 1.0000 Uiso R . .
H521 H 0.3093 0.1826 0.9450 0.0278 1.0000 Uiso R . .
H551 H 0.6540 -0.1403 0.9541 0.0437 1.0000 Uiso R . .
H552 H 0.6433 -0.0616 0.9033 0.0429 1.0000 Uiso R . .
H581 H 0.7394 0.2212 0.9495 0.0307 1.0000 Uiso R . .
H601 H 0.5788 0.4382 0.9759 0.0240 1.0000 Uiso R . .
H631 H 0.4086 0.6435 0.8899 0.0241 1.0000 Uiso R . .
H641 H 0.3108 0.5130 0.8422 0.0274 1.0000 Uiso R . .
H651 H 0.1670 0.6102 0.9136 0.0294 1.0000 Uiso R . .
H652 H 0.1002 0.5745 0.8746 0.0300 1.0000 Uiso R . .
H661 H 0.2266 0.3864 0.8945 0.0261 1.0000 Uiso R . .
H681 H 0.0767 0.3826 1.0173 0.0328 1.0000 Uiso R . .
H682 H 0.1736 0.2779 1.0006 0.0320 1.0000 Uiso R . .
H691 H 0.2266 0.4921 0.9996 0.0261 1.0000 Uiso R . .
H711 H 0.3824 0.5539 0.9576 0.0235 1.0000 Uiso R . .
H721 H 0.6818 0.5700 0.8186 0.0393 1.0000 Uiso R . .
H722 H 0.5348 0.6368 0.8081 0.0390 1.0000 Uiso R . .
H731 H 0.5744 0.7177 0.8790 0.0393 1.0000 Uiso R . .
H741 H 0.7782 0.7610 0.8714 0.0848 1.0000 Uiso R . .
H742 H 0.7990 0.6232 0.8813 0.0858 1.0000 Uiso R . .
H743 H 0.8111 0.6943 0.8306 0.0848 1.0000 Uiso R . .
H751 H 0.5871 0.8878 0.8267 0.1054 1.0000 Uiso R . .
H752 H 0.4810 0.8311 0.8121 0.1055 1.0000 Uiso R . .
H753 H 0.6150 0.8174 0.7861 0.1058 1.0000 Uiso R . .
H791 H 0.6239 0.2025 0.8404 0.0434 1.0000 Uiso R . .
H792 H 0.6876 0.2690 0.7968 0.0424 1.0000 Uiso R . .
H801 H 0.8390 0.1013 0.8274 0.0683 1.0000 Uiso R . .
H802 H 0.8318 0.1399 0.8749 0.0680 1.0000 Uiso R . .
H803 H 0.8900 0.2084 0.8311 0.0675 1.0000 Uiso R . .
H831 H 0.0752 0.6086 0.7465 0.0945 1.0000 Uiso R . .
H832 H 0.0312 0.6093 0.7978 0.0961 1.0000 Uiso R . .
H833 H 0.1571 0.5220 0.7850 0.0951 1.0000 Uiso R . .
H841 H 0.3075 0.6935 0.7066 0.1558 1.0000 Uiso R . .
H842 H 0.3930 0.7351 0.7362 0.1558 1.0000 Uiso R . .
H843 H 0.3958 0.6056 0.7441 0.1557 1.0000 Uiso R . .
H931 H 0.1230 0.2525 0.8554 0.0419 1.0000 Uiso R . .
H941 H 0.2331 0.0683 0.8498 0.0469 1.0000 Uiso R . .
H961 H 0.1464 -0.0418 0.9811 0.0427 1.0000 Uiso R . .
H971 H 0.0351 0.1409 0.9877 0.0398 1.0000 Uiso R . .
H981 H 0.3190 -0.1619 0.9398 0.0857 1.0000 Uiso R . .
H982 H 0.3373 -0.1273 0.8880 0.0863 1.0000 Uiso R . .
H983 H 0.2199 -0.1724 0.9085 0.0860 1.0000 Uiso R . .
H111 H 1.1763 0.4600 0.4046 0.0292 1.0000 Uiso R . .
H611 H 0.7014 0.4448 0.9069 0.0266 1.0000 Uiso R . .
H491 H 0.8715 0.3802 0.5566 0.0392 1.0000 Uiso R . .
H991 H 0.3438 0.3962 1.0503 0.0421 1.0000 Uiso R . .
H861 H 0.0227 0.9650 0.7088 0.0673 0.506 Uiso R . .
H862 H 0.1593 0.8913 0.7000 0.0673 0.506 Uiso R . .
H863 H 0.0397 0.8392 0.7036 0.0673 0.506 Uiso R . .
H871 H -0.0875 0.9246 0.7846 0.0787 0.506 Uiso R . .
H872 H -0.0218 0.8244 0.8221 0.0787 0.506 Uiso R . .
H873 H -0.0717 0.7994 0.7787 0.0787 0.506 Uiso R . .
H881 H 0.0960 1.0094 0.7785 0.0704 0.506 Uiso R . .
H882 H 0.1657 0.9126 0.8164 0.0704 0.506 Uiso R . .
H883 H 0.2344 0.9392 0.7696 0.0704 0.506 Uiso R . .
H1861 H 0.0131 0.9564 0.7095 0.0673 0.494 Uiso R . .
H1862 H -0.0038 0.8322 0.7177 0.0673 0.494 Uiso R . .
H1863 H 0.1210 0.8609 0.6938 0.0673 0.494 Uiso R . .
H1871 H -0.0219 0.9617 0.7917 0.0890 0.494 Uiso R . .
H1872 H 0.0617 0.8700 0.8281 0.0890 0.494 Uiso R . .
H1873 H -0.0398 0.8376 0.8018 0.0890 0.494 Uiso R . .
H1881 H 0.1819 1.0018 0.7546 0.0704 0.494 Uiso R . .
H1882 H 0.2616 0.9067 0.7909 0.0704 0.494 Uiso R . .
H1883 H 0.2872 0.9035 0.7396 0.0704 0.494 Uiso R . .
H221 H 1.0406 0.6824 0.3482 0.0353 0.869 Uiso R . .
H222 H 1.1528 0.5898 0.3327 0.0353 0.869 Uiso R . .
H231 H 0.9246 0.6265 0.2894 0.0433 0.869 Uiso R . .
H241 H 1.0542 0.6029 0.2247 0.0547 0.869 Uiso R . .
H242 H 1.1752 0.5983 0.2516 0.0547 0.869 Uiso R . .
H243 H 1.1029 0.5009 0.2640 0.0547 0.869 Uiso R . .
H251 H 0.9513 0.7918 0.2405 0.0671 0.869 Uiso R . .
H252 H 1.0657 0.7940 0.2693 0.0671 0.869 Uiso R . .
H253 H 0.9264 0.8130 0.2900 0.0671 0.869 Uiso R . .
H1221 H 0.9823 0.6972 0.3554 0.0348 0.131 Uiso R . .
H1222 H 0.9208 0.6511 0.3198 0.0348 0.131 Uiso R . .
H1231 H 1.1873 0.5902 0.3231 0.0432 0.131 Uiso R . .
H1241 H 1.1727 0.6001 0.2450 0.0540 0.131 Uiso R . .
H1242 H 1.0245 0.6489 0.2482 0.0540 0.131 Uiso R . .
H1243 H 1.0849 0.5238 0.2711 0.0540 0.131 Uiso R . .
H1251 H 1.2075 0.7631 0.2768 0.0672 0.131 Uiso R . .
H1252 H 1.1435 0.7864 0.3231 0.0672 0.131 Uiso R . .
H1253 H 1.0591 0.8109 0.2805 0.0672 0.131 Uiso R . .

loop_
_atom_site_aniso_label
_atom_site_aniso_U_11
_atom_site_aniso_U_22
_atom_site_aniso_U_33
_atom_site_aniso_U_23
_atom_site_aniso_U_13
_atom_site_aniso_U_12
C1 0.0204(8) 0.0196(8) 0.0194(7) -0.0062(6) -0.0045(6) -0.0024(6)
C2 0.0186(8) 0.0210(8) 0.0317(9) -0.0090(7) -0.0022(6) -0.0042(6)
C3 0.0254(8) 0.0176(8) 0.0323(9) -0.0072(7) -0.0048(7) -0.0041(6)
O4 0.0272(7) 0.0195(6) 0.0623(9) -0.0172(6) -0.0007(6) -0.0028(5)
C5 0.0301(10) 0.0234(9) 0.0768(16) -0.0199(10) 0.0037(10) 0.0001(8)
O6 0.0222(6) 0.0252(7) 0.0583(9) -0.0171(6) -0.0020(6) 0.0025(5)
C7 0.0189(8) 0.0231(8) 0.0308(9) -0.0076(7) -0.0034(6) 0.0021(6)
C8 0.0185(8) 0.0252(8) 0.0286(9) -0.0055(7) -0.0045(6) -0.0038(6)
C9 0.0213(8) 0.0207(8) 0.0198(7) -0.0051(6) -0.0049(6) -0.0044(6)
C10 0.0225(8) 0.0215(8) 0.0220(8) -0.0072(6) -0.0046(6) -0.0060(6)
N11 0.0258(7) 0.0255(7) 0.0256(7) -0.0070(6) -0.0030(6) -0.0103(6)
C12 0.0353(9) 0.0226(8) 0.0237(8) -0.0043(7) -0.0059(7) -0.0102(7)
C13 0.0323(9) 0.0176(8) 0.0263(8) -0.0062(6) -0.0095(7) -0.0042(7)
C14 0.0325(9) 0.0192(8) 0.0290(9) -0.0053(7) -0.0127(7) -0.0010(7)
C15 0.0261(9) 0.0229(8) 0.0337(9) -0.0102(7) -0.0114(7) 0.0024(7)
C16 0.0190(8) 0.0223(8) 0.0277(8) -0.0108(7) -0.0047(6) -0.0011(6)
N17 0.0191(7) 0.0288(8) 0.0336(8) -0.0135(6) -0.0032(6) -0.0028(6)
C18 0.0228(8) 0.0356(10) 0.0282(9) -0.0120(7) 0.0010(7) -0.0068(7)
C19 0.0224(8) 0.0218(8) 0.0256(8) -0.0101(6) -0.0035(6) -0.0015(6)
C20 0.0195(7) 0.0188(8) 0.0241(8) -0.0082(6) -0.0044(6) -0.0022(6)
C21 0.0242(8) 0.0189(7) 0.0237(8) -0.0087(6) -0.0061(6) -0.0036(6)
C22 0.0280(12) 0.0259(10) 0.0345(12) -0.0036(9) 0.0021(9) -0.0091(9)
C23 0.0326(12) 0.0381(13) 0.0342(12) 0.0059(10) -0.0016(9) -0.0118(10)
C24 0.0615(17) 0.0450(18) 0.0303(15) -0.0029(11) 0.0009(14) -0.0168(14)
C25 0.070(2) 0.0376(15) 0.0460(16) 0.0096(12) 0.0031(14) -0.0019(13)
C26 0.0379(10) 0.0274(9) 0.0183(8) -0.0044(7) -0.0015(7) -0.0121(8)
O27 0.0363(7) 0.0413(8) 0.0377(7) -0.0228(6) 0.0012(6) -0.0144(6)
O28 0.0322(7) 0.0340(7) 0.0345(7) -0.0134(6) -0.0025(5) -0.0064(6)
C29 0.0439(12) 0.0399(11) 0.0356(11) -0.0179(9) -0.0021(9) -0.0033(9)
C30 0.0420(15) 0.112(3) 0.115(3) -0.078(3) -0.0098(16) 0.0121(16)
O31 0.0425(8) 0.0238(6) 0.0371(7) -0.0006(5) -0.0189(6) -0.0034(6)
Si32 0.0345(3) 0.0273(2) 0.0299(3) -0.0060(2) -0.0122(2) -0.0001(2)
C33 0.104(2) 0.0615(17) 0.0620(17) 0.0078(14) -0.0520(18) -0.0398(17)
C34 0.0567(16) 0.125(3) 0.0384(14) -0.0242(16) -0.0033(12) -0.0227(18)
C35 0.0552(15) 0.0523(15) 0.0692(17) -0.0278(13) -0.0301(13) 0.0225(12)
C36 0.153(4) 0.0281(14) 0.128(3) -0.0160(17) -0.073(3) 0.0041(18)
C37 0.065(2) 0.159(4) 0.104(3) -0.086(3) -0.002(2) 0.032(2)
C38 0.085(3) 0.086(3) 0.146(4) -0.047(3) -0.078(3) 0.048(2)
S39 0.01652(19) 0.0325(2) 0.0438(3) -0.01598(19) -0.00240(17) -0.00309(16)
O40 0.0255(7) 0.0368(8) 0.0545(9) -0.0127(7) -0.0158(6) -0.0017(6)
O41 0.0226(6) 0.0484(9) 0.0567(9) -0.0249(7) 0.0095(6) -0.0091(6)
C42 0.0188(8) 0.0310(9) 0.0372(10) -0.0125(8) -0.0018(7) -0.0080(7)
C43 0.0311(9) 0.0322(10) 0.0354(10) -0.0102(8) -0.0051(8) -0.0109(8)
C44 0.0392(11) 0.0395(11) 0.0388(11) -0.0204(9) 0.0021(8) -0.0127(9)
C45 0.0281(9) 0.0299(10) 0.0552(13) -0.0182(9) -0.0029(9) -0.0098(8)
C46 0.0284(9) 0.0300(10) 0.0458(11) -0.0055(8) -0.0053(8) -0.0122(8)
C47 0.0233(9) 0.0369(10) 0.0372(10) -0.0110(8) 0.0017(7) -0.0124(7)
C48 0.0436(12) 0.0334(11) 0.0808(18) -0.0265(12) -0.0050(12) -0.0053(10)
O49 0.0307(6) 0.0229(6) 0.0259(6) -0.0086(5) -0.0078(5) -0.0036(5)
C51 0.0190(8) 0.0201(8) 0.0228(8) -0.0073(6) -0.0042(6) -0.0020(6)
C52 0.0190(8) 0.0221(8) 0.0304(9) -0.0085(7) -0.0046(6) -0.0037(6)
C53 0.0263(8) 0.0183(8) 0.0299(9) -0.0076(6) -0.0057(7) -0.0034(6)
O54 0.0290(7) 0.0187(6) 0.0529(9) -0.0129(6) -0.0070(6) -0.0023(5)
C55 0.0322(10) 0.0204(9) 0.0528(12) -0.0130(8) -0.0028(9) 0.0017(7)
O56 0.0249(6) 0.0225(6) 0.0555(9) -0.0116(6) -0.0062(6) 0.0039(5)
C57 0.0209(8) 0.0210(8) 0.0312(9) -0.0062(7) -0.0050(7) 0.0024(6)
C58 0.0175(8) 0.0245(8) 0.0322(9) -0.0059(7) -0.0050(6) -0.0018(6)
C59 0.0181(7) 0.0208(8) 0.0238(8) -0.0068(6) -0.0046(6) -0.0030(6)
C60 0.0195(8) 0.0213(8) 0.0231(8) -0.0071(6) -0.0051(6) -0.0047(6)
N61 0.0170(6) 0.0237(7) 0.0273(7) -0.0083(6) -0.0028(5) -0.0034(5)
C62 0.0217(8) 0.0249(8) 0.0263(8) -0.0095(7) -0.0039(6) -0.0027(6)
C63 0.0205(8) 0.0204(8) 0.0239(8) -0.0071(6) -0.0042(6) -0.0029(6)
C64 0.0232(8) 0.0195(8) 0.0271(8) -0.0060(6) -0.0074(7) -0.0014(6)
C65 0.0197(8) 0.0230(8) 0.0315(9) -0.0078(7) -0.0075(7) 0.0000(6)
C66 0.0159(7) 0.0225(8) 0.0306(9) -0.0103(7) -0.0035(6) -0.0015(6)
N67 0.0172(7) 0.0250(7) 0.0384(8) -0.0090(6) -0.0022(6) -0.0041(5)
C68 0.0219(8) 0.0270(9) 0.0359(10) -0.0105(7) 0.0026(7) -0.0053(7)
C69 0.0220(8) 0.0206(8) 0.0276(8) -0.0090(6) -0.0014(6) -0.0031(6)
C70 0.0179(7) 0.0181(7) 0.0254(8) -0.0084(6) -0.0037(6) -0.0021(6)
C71 0.0186(7) 0.0200(8) 0.0237(8) -0.0087(6) -0.0035(6) -0.0032(6)
C72 0.0311(9) 0.0364(10) 0.0281(9) -0.0058(8) 0.0017(7) -0.0076(8)
C73 0.0326(10) 0.0324(10) 0.0362(10) -0.0044(8) 0.0040(8) -0.0091(8)
C74 0.0349(12) 0.0674(17) 0.0799(19) -0.0358(15) 0.0156(12) -0.0221(11)
C75 0.119(3) 0.0370(13) 0.0537(16) 0.0045(12) -0.0149(17) -0.0192(15)
C76 0.0243(8) 0.0329(10) 0.0306(9) -0.0146(8) -0.0038(7) -0.0009(7)
O77 0.0375(8) 0.0764(13) 0.0773(13) -0.0589(11) -0.0255(8) 0.0146(8)
O78 0.0272(6) 0.0285(7) 0.0341(7) -0.0148(5) -0.0031(5) -0.0003(5)
C79 0.0389(11) 0.0327(10) 0.0397(11) -0.0202(9) 0.0003(8) -0.0025(8)
C80 0.0470(13) 0.0398(12) 0.0451(12) -0.0164(10) 0.0023(10) 0.0065(10)
O81 0.0335(7) 0.0240(6) 0.0299(7) -0.0025(5) -0.0101(5) -0.0052(5)
Si82 0.0323(3) 0.0326(3) 0.0280(3) -0.0050(2) -0.0083(2) -0.0026(2)
C83 0.100(2) 0.0422(13) 0.0547(15) -0.0011(11) -0.0461(16) -0.0248(14)
C84 0.0486(17) 0.200(5) 0.0358(14) -0.024(2) -0.0006(12) 0.023(2)
C85 0.036(4) 0.025(3) 0.055(5) 0.000(3) -0.014(3) -0.007(3)
C86 0.059(6) 0.051(3) 0.054(2) 0.0079(19) -0.023(3) -0.0130(10)
C87 0.045(4) 0.076(5) 0.062(4) -0.007(3) 0.006(3) 0.005(3)
C88 0.067(5) 0.030(2) 0.080(5) -0.009(3) -0.028(4) -0.007(3)
S89 0.01617(19) 0.0273(2) 0.0552(3) -0.0131(2) -0.00719(18) -0.00286(16)
O90 0.0336(7) 0.0335(7) 0.0654(10) -0.0065(7) -0.0270(7) -0.0040(6)
O91 0.0172(6) 0.0426(8) 0.0801(12) -0.0273(8) 0.0072(7) -0.0076(6)
C92 0.0190(8) 0.0273(9) 0.0440(11) -0.0112(8) -0.0065(7) -0.0062(7)
C93 0.0344(10) 0.0355(10) 0.0386(11) -0.0105(8) -0.0086(8) -0.0106(8)
C94 0.0378(11) 0.0415(11) 0.0449(12) -0.0220(9) -0.0043(9) -0.0080(9)
C95 0.0327(10) 0.0307(10) 0.0572(13) -0.0198(9) -0.0090(9) -0.0067(8)
C96 0.0334(10) 0.0279(10) 0.0499(12) -0.0065(8) -0.0058(9) -0.0122(8)
C97 0.0249(9) 0.0353(10) 0.0456(11) -0.0122(9) 0.0019(8) -0.0123(8)
C98 0.0552(15) 0.0363(12) 0.0818(19) -0.0298(13) -0.0135(13) -0.0003(11)
O99 0.0331(7) 0.0247(6) 0.0268(6) -0.0089(5) -0.0049(5) -0.0047(5)
C185 0.040(4) 0.040(4) 0.033(3) -0.002(3) -0.008(3) -0.005(3)
C186 0.059(6) 0.051(3) 0.054(2) 0.0079(19) -0.023(3) -0.0130(10)
C187 0.057(5) 0.045(3) 0.111(6) -0.022(4) 0.004(4) 0.009(3)
C188 0.062(5) 0.036(3) 0.079(5) -0.005(3) -0.022(4) -0.012(3)

loop_
_atom_type_symbol
_atom_type_scat_dispersion_real
_atom_type_scat_dispersion_imag
_atom_type_scat_Cromer_Mann_a1
_atom_type_scat_Cromer_Mann_b1
_atom_type_scat_Cromer_Mann_a2
_atom_type_scat_Cromer_Mann_b2
_atom_type_scat_Cromer_Mann_a3
_atom_type_scat_Cromer_Mann_b3
_atom_type_scat_Cromer_Mann_a4
_atom_type_scat_Cromer_Mann_b4
_atom_type_scat_Cromer_Mann_c
_atom_type_scat_source
C 0.0181 0.0091 2.3100 20.8439 1.0200 10.2075 1.5886 0.5687 0.8650 51.6512 0.2156 'International Tables Vol C 4.2.6.8 and 6.1.1.4'
H 0.0000 0.0000 0.4930 10.5109 0.3229 26.1257 0.1402 3.1424 0.0408 57.7998 0.0030 'International Tables Vol C 4.2.6.8 and 6.1.1.4'
N 0.0311 0.0180 12.2126 0.0057 3.1322 9.8933 2.0125 28.9975 1.1663 0.5826 -11.5290 'International Tables Vol C 4.2.6.8 and 6.1.1.4'
O 0.0492 0.0322 3.0485 13.2771 2.2868 5.7011 1.5463 0.3239 0.8670 32.9089 0.2508 'International Tables Vol C 4.2.6.8 and 6.1.1.4'
S 0.3331 0.5567 6.9053 1.4679 5.2034 22.2151 1.4379 0.2536 1.5863 56.1720 0.8669 'International Tables Vol C 4.2.6.8 and 6.1.1.4'
Si 0.2541 0.3302 6.2915 2.4386 3.0353 32.3337 1.9891 0.6785 1.5410 81.6937 1.1407 'International Tables Vol C 4.2.6.8 and 6.1.1.4'

loop_
_geom_angle_atom_site_label_1
_geom_angle_atom_site_label_2
_geom_angle_atom_site_label_3
_geom_angle
_geom_angle_publ_flag
C2 C1 C9 121.42(15) yes
C2 C1 C20 127.44(15) yes
C9 C1 C20 111.11(14) yes
C1 C2 C3 115.89(15) yes
C1 C2 H21 122.9 no
C3 C2 H21 121.2 no
C2 C3 O4 127.50(16) yes
C2 C3 C7 122.63(16) yes
O4 C3 C7 109.88(15) yes
C3 O4 C5 104.74(14) yes
O4 C5 O6 108.88(16) yes
O4 C5 H51 111.5 no
O6 C5 H51 111.9 no
O4 C5 H52 107.9 no
O6 C5 H52 108.4 no
H51 C5 H52 108.1 no
C5 O6 C7 104.21(14) yes
C3 C7 O6 109.19(15) yes
C3 C7 C8 122.40(16) yes
O6 C7 C8 128.40(16) yes
C7 C8 C9 115.48(15) yes
C7 C8 H81 122.0 no
C9 C8 H81 122.5 no
C8 C9 C1 122.15(15) yes
C8 C9 C10 126.92(15) yes
C1 C9 C10 110.91(14) yes
C9 C10 N11 117.83(14) yes
C9 C10 C21 103.20(13) yes
N11 C10 C21 103.95(13) yes
C9 C10 H101 109.5 no
N11 C10 H101 109.6 no
C21 C10 H101 112.6 no
C10 N11 C12 106.75(13) yes
C10 N11 H111 113.2 no
C12 N11 H111 112.3 no
N11 C12 C13 100.79(14) yes
N11 C12 C22 105.40(15) yes
C13 C12 C22 116.48(16) yes
N11 C12 C26 110.73(15) yes
C13 C12 C26 114.93(15) yes
C22 C12 C26 107.86(15) yes
N11 C12 C122 119.4(6) yes
C13 C12 C122 91.1(6) yes
C26 C12 C122 117.0(6) yes
C12 C13 C14 122.64(15) yes
C12 C13 C21 105.23(13) yes
C14 C13 C21 113.66(15) yes
C12 C13 H131 104.8 no
C14 C13 H131 103.3 no
C21 C13 H131 105.7 no
C13 C14 C15 109.35(14) yes
C13 C14 O31 108.55(14) yes
C15 C14 O31 110.71(15) yes
C13 C14 H141 110.8 no
C15 C14 H141 108.4 no
O31 C14 H141 109.0 no
C14 C15 C16 108.49(14) yes
C14 C15 H151 110.9 no
C16 C15 H151 109.7 no
C14 C15 H152 110.7 no
C16 C15 H152 108.6 no
H151 C15 H152 108.4 no
C15 C16 N17 112.87(14) yes
C15 C16 C20 111.03(14) yes
N17 C16 C20 105.03(13) yes
C15 C16 H161 109.0 no
N17 C16 H161 109.6 no
C20 C16 H161 109.3 no
C16 N17 C18 110.57(13) yes
C16 N17 S39 118.55(12) yes
C18 N17 S39 117.64(13) yes
N17 C18 C19 102.05(14) yes
N17 C18 H181 110.9 no
C19 C18 H181 112.0 no
N17 C18 H182 112.8 no
C19 C18 H182 110.1 no
H181 C18 H182 109.0 no
C18 C19 C20 104.07(13) yes
C18 C19 O49 111.82(15) yes
C20 C19 O49 114.04(13) yes
C18 C19 H191 108.7 no
C20 C19 H191 108.4 no
O49 C19 H191 109.6 no
C16 C20 C19 102.95(13) yes
C16 C20 C1 114.03(13) yes
C19 C20 C1 112.85(13) yes
C16 C20 C21 113.87(14) yes
C19 C20 C21 110.43(13) yes
C1 C20 C21 103.01(13) yes
C10 C21 C20 106.26(13) yes
C10 C21 C13 104.40(14) yes
C20 C21 C13 118.66(13) yes
C10 C21 H211 111.7 no
C20 C21 H211 108.1 no
C13 C21 H211 107.7 no
C12 C22 C23 117.28(18) yes
C12 C22 H221 107.5 no
C23 C22 H221 107.5 no
C12 C22 H222 107.5 no
C23 C22 H222 107.5 no
H221 C22 H222 109.5 no
C22 C23 C24 113.1(2) yes
C22 C23 C25 109.5(2) yes
C24 C23 C25 109.5(2) yes
C22 C23 H231 108.2 no
C24 C23 H231 108.2 no
C25 C23 H231 108.2 no
C23 C24 H241 109.5 no
C23 C24 H242 109.5 no
H241 C24 H242 109.5 no
C23 C24 H243 109.5 no
H241 C24 H243 109.5 no
H242 C24 H243 109.5 no
C23 C25 H251 109.5 no
C23 C25 H252 109.5 no
H251 C25 H252 109.5 no
C23 C25 H253 109.5 no
H251 C25 H253 109.5 no
H252 C25 H253 109.5 no
C12 C26 O27 127.36(18) yes
C12 C26 O28 109.56(15) yes
O27 C26 O28 123.02(17) yes
C26 O28 C29 115.76(15) yes
O28 C29 C30 106.7(2) yes
O28 C29 H291 108.1 no
C30 C29 H291 112.5 no
O28 C29 H292 108.9 no
C30 C29 H292 110.3 no
H291 C29 H292 110.1 no
C29 C30 H301 108.4 no
C29 C30 H302 108.4 no
H301 C30 H302 110.4 no
C29 C30 H303 108.0 no
H301 C30 H303 110.8 no
H302 C30 H303 110.7 no
C14 O31 Si32 126.39(12) yes
O31 Si32 C33 113.95(10) yes
O31 Si32 C34 108.31(11) yes
C33 Si32 C34 108.94(16) yes
O31 Si32 C35 106.25(10) yes
C33 Si32 C35 110.02(16) yes
C34 Si32 C35 109.26(17) yes
Si32 C33 H331 108.4 no
Si32 C33 H332 109.7 no
H331 C33 H332 110.0 no
Si32 C33 H333 109.1 no
H331 C33 H333 110.2 no
H332 C33 H333 109.4 no
Si32 C34 H341 111.4 no
Si32 C34 H342 110.1 no
H341 C34 H342 112.3 no
Si32 C34 H343 106.6 no
H341 C34 H343 109.7 no
H342 C34 H343 106.6 no
Si32 C35 C36 108.1(2) yes
Si32 C35 C37 110.1(2) yes
C36 C35 C37 109.3(3) yes
Si32 C35 C38 110.2(2) yes
C36 C35 C38 109.4(3) yes
C37 C35 C38 109.8(3) yes
C35 C36 H361 110.3 no
C35 C36 H362 111.1 no
H361 C36 H362 107.9 no
C35 C36 H363 107.4 no
H361 C36 H363 110.2 no
H362 C36 H363 109.9 no
C35 C37 H371 108.2 no
C35 C37 H372 112.2 no
H371 C37 H372 109.2 no
C35 C37 H373 108.7 no
H371 C37 H373 108.5 no
H372 C37 H373 110.0 no
C35 C38 H381 109.5 no
C35 C38 H382 108.8 no
H381 C38 H382 109.3 no
C35 C38 H383 109.6 no
H381 C38 H383 110.3 no
H382 C38 H383 109.3 no
N17 S39 O40 107.35(9) yes
N17 S39 O41 106.56(9) yes
O40 S39 O41 119.55(9) yes
N17 S39 C42 106.89(8) yes
O40 S39 C42 108.02(9) yes
O41 S39 C42 107.83(9) yes
S39 C42 C43 119.87(15) yes
S39 C42 C47 119.51(15) yes
C43 C42 C47 120.43(18) yes
C42 C43 C44 119.07(19) yes
C42 C43 H431 121.3 no
C44 C43 H431 119.6 no
C43 C44 C45 121.42(19) yes
C43 C44 H441 118.6 no
C45 C44 H441 120.0 no
C44 C45 C46 118.21(19) yes
C44 C45 C48 121.6(2) yes
C46 C45 C48 120.2(2) yes
C45 C46 C47 121.5(2) yes
C45 C46 H461 119.0 no
C47 C46 H461 119.5 no
C42 C47 C46 119.38(19) yes
C42 C47 H471 120.3 no
C46 C47 H471 120.3 no
C45 C48 H481 110.3 no
C45 C48 H482 110.7 no
H481 C48 H482 107.9 no
C45 C48 H483 110.3 no
H481 C48 H483 109.1 no
H482 C48 H483 108.4 no
C19 O49 H491 107.1 no
C52 C51 C59 121.52(15) yes
C52 C51 C70 127.41(15) yes
C59 C51 C70 111.05(14) yes
C51 C52 C53 115.75(15) yes
C51 C52 H521 122.6 no
C53 C52 H521 121.6 no
C52 C53 O54 127.49(16) yes
C52 C53 C57 122.76(16) yes
O54 C53 C57 109.71(15) yes
C53 O54 C55 104.53(14) yes
O54 C55 O56 107.96(14) yes
O54 C55 H551 110.3 no
O56 C55 H551 111.2 no
O54 C55 H552 107.5 no
O56 C55 H552 107.3 no
H551 C55 H552 112.4 no
C55 O56 C57 104.60(14) yes
C53 C57 O56 109.11(15) yes
C53 C57 C58 122.41(16) yes
O56 C57 C58 128.48(16) yes
C57 C58 C59 115.44(15) yes
C57 C58 H581 122.4 no
C59 C58 H581 122.1 no
C58 C59 C51 122.04(15) yes
C58 C59 C60 126.63(15) yes
C51 C59 C60 111.33(14) yes
C59 C60 N61 118.65(14) yes
C59 C60 C71 103.66(12) yes
N61 C60 C71 103.89(13) yes
C59 C60 H601 110.3 no
N61 C60 H601 108.5 no
C71 C60 H601 111.5 no
C60 N61 C62 107.54(13) yes
C60 N61 H611 111.3 no
C62 N61 H611 112.2 no
N61 C62 C63 101.11(13) yes
N61 C62 C72 111.52(14) yes
C63 C62 C72 112.93(14) yes
N61 C62 C76 113.12(14) yes
C63 C62 C76 114.35(14) yes
C72 C62 C76 104.14(15) yes
C62 C63 C64 120.34(14) yes
C62 C63 C71 105.34(13) yes
C64 C63 C71 114.67(14) yes
C62 C63 H631 105.3 no
C64 C63 H631 104.2 no
C71 C63 H631 105.8 no
C63 C64 C65 110.07(14) yes
C63 C64 O81 108.78(13) yes
C65 C64 O81 110.68(14) yes
C63 C64 H641 109.4 no
C65 C64 H641 108.3 no
O81 C64 H641 109.6 no
C64 C65 C66 106.99(13) yes
C64 C65 H651 110.0 no
C66 C65 H651 109.8 no
C64 C65 H652 109.9 no
C66 C65 H652 109.3 no
H651 C65 H652 110.8 no
C65 C66 N67 112.71(13) yes
C65 C66 C70 111.46(13) yes
N67 C66 C70 104.88(14) yes
C65 C66 H661 108.2 no
N67 C66 H661 109.7 no
C70 C66 H661 109.9 no
C66 N67 C68 111.00(13) yes
C66 N67 S89 118.22(12) yes
C68 N67 S89 118.91(12) yes
N67 C68 C69 101.89(14) yes
N67 C68 H681 111.4 no
C69 C68 H681 112.6 no
N67 C68 H682 112.3 no
C69 C68 H682 109.1 no
H681 C68 H682 109.4 no
C68 C69 C70 104.12(13) yes
C68 C69 O99 112.55(14) yes
C70 C69 O99 112.73(13) yes
C68 C69 H691 108.5 no
C70 C69 H691 108.7 no
O99 C69 H691 110.0 no
C66 C70 C69 102.51(13) yes
C66 C70 C51 114.52(13) yes
C69 C70 C51 112.36(14) yes
C66 C70 C71 114.09(14) yes
C69 C70 C71 110.21(13) yes
C51 C70 C71 103.41(13) yes
C60 C71 C70 106.60(13) yes
C60 C71 C63 104.84(13) yes
C70 C71 C63 117.88(13) yes
C60 C71 H711 110.3 no
C70 C71 H711 108.9 no
C63 C71 H711 108.1 no
C62 C72 C73 116.21(16) yes
C62 C72 H721 108.4 no
C73 C72 H721 108.9 no
C62 C72 H722 107.5 no
C73 C72 H722 108.5 no
H721 C72 H722 107.1 no
C72 C73 C74 110.84(18) yes
C72 C73 C75 110.78(19) yes
C74 C73 C75 110.8(2) yes
C72 C73 H731 108.8 no
C74 C73 H731 106.6 no
C75 C73 H731 109.0 no
C73 C74 H741 110.5 no
C73 C74 H742 111.7 no
H741 C74 H742 109.9 no
C73 C74 H743 106.7 no
H741 C74 H743 108.2 no
H742 C74 H743 109.7 no
C73 C75 H751 110.6 no
C73 C75 H752 107.9 no
H751 C75 H752 109.8 no
C73 C75 H753 110.6 no
H751 C75 H753 110.3 no
H752 C75 H753 107.5 no
C62 C76 O77 125.23(17) yes
C62 C76 O78 112.10(15) yes
O77 C76 O78 122.33(17) yes
C76 O78 C79 115.26(15) yes
O78 C79 C80 107.63(17) yes
O78 C79 H791 109.0 no
C80 C79 H791 111.9 no
O78 C79 H792 108.5 no
C80 C79 H792 111.2 no
H791 C79 H792 108.5 no
C79 C80 H801 108.4 no
C79 C80 H802 111.6 no
H801 C80 H802 109.1 no
C79 C80 H803 108.9 no
H801 C80 H803 108.2 no
H802 C80 H803 110.5 no
C64 O81 Si82 122.51(11) yes
O81 Si82 C83 110.34(10) yes
O81 Si82 C84 110.16(11) yes
C83 Si82 C84 110.0(2) yes
O81 Si82 C85 105.7(4) yes
C83 Si82 C85 107.4(4) yes
C84 Si82 C85 113.1(4) yes
O81 Si82 C185 105.8(4) yes
C83 Si82 C185 114.8(4) yes
C84 Si82 C185 105.6(4) yes
Si82 C83 H831 109.2 no
Si82 C83 H832 111.4 no
H831 C83 H832 109.2 no
Si82 C83 H833 109.0 no
H831 C83 H833 108.8 no
H832 C83 H833 109.2 no
Si82 C84 H841 108.6 no
Si82 C84 H842 109.9 no
H841 C84 H842 108.9 no
Si82 C84 H843 109.0 no
H841 C84 H843 111.3 no
H842 C84 H843 109.2 no
Si82 C85 C86 108.6(9) yes
Si82 C85 C87 110.1(6) yes
C86 C85 C87 109.3(9) yes
Si82 C85 C88 111.8(7) yes
C86 C85 C88 108.7(8) yes
C87 C85 C88 108.4(8) yes
C85 C86 H861 109.4 no
C85 C86 H862 109.5 no
H861 C86 H862 109.5 no
C85 C86 H863 109.5 no
H861 C86 H863 109.5 no
H862 C86 H863 109.5 no
C85 C87 H871 109.5 no
C85 C87 H872 109.5 no
H871 C87 H872 109.5 no
C85 C87 H873 109.5 no
H871 C87 H873 109.5 no
H872 C87 H873 109.5 no
C85 C88 H881 109.5 no
C85 C88 H882 109.5 no
H881 C88 H882 109.5 no
C85 C88 H883 109.5 no
H881 C88 H883 109.5 no
H882 C88 H883 109.5 no
N67 S89 O90 107.23(9) yes
N67 S89 O91 106.20(9) yes
O90 S89 O91 119.98(10) yes
N67 S89 C92 107.85(8) yes
O90 S89 C92 107.92(10) yes
O91 S89 C92 107.14(9) yes
S89 C92 C93 119.78(16) yes
S89 C92 C97 119.59(16) yes
C93 C92 C97 120.51(18) yes
C92 C93 C94 119.0(2) yes
C92 C93 H931 120.7 no
C94 C93 H931 120.3 no
C93 C94 C95 121.5(2) yes
C93 C94 H941 118.6 no
C95 C94 H941 119.9 no
C94 C95 C96 118.51(19) yes
C94 C95 C98 121.7(2) yes
C96 C95 C98 119.8(2) yes
C95 C96 C97 121.0(2) yes
C95 C96 H961 120.0 no
C97 C96 H961 119.1 no
C92 C97 C96 119.6(2) yes
C92 C97 H971 120.4 no
C96 C97 H971 120.0 no
C95 C98 H981 109.8 no
C95 C98 H982 111.5 no
H981 C98 H982 109.8 no
C95 C98 H983 110.9 no
H981 C98 H983 105.7 no
H982 C98 H983 109.0 no
C69 O99 H991 109.0 no
Si82 C185 C186 110.3(9) yes
Si82 C185 C187 110.4(7) yes
C186 C185 C187 109.7(11) yes
Si82 C185 C188 107.2(7) yes
C186 C185 C188 110.3(8) yes
C187 C185 C188 108.9(8) yes
C185 C186 H1861 109.5 no
C185 C186 H1862 109.5 no
H1861 C186 H1862 109.5 no
C185 C186 H1863 109.4 no
H1861 C186 H1863 109.5 no
H1862 C186 H1863 109.5 no
C185 C187 H1871 109.5 no
C185 C187 H1872 109.5 no
H1871 C187 H1872 109.5 no
C185 C187 H1873 109.5 no
H1871 C187 H1873 109.5 no
H1872 C187 H1873 109.5 no
C185 C188 H1881 109.5 no
C185 C188 H1882 109.5 no
H1881 C188 H1882 109.5 no
C185 C188 H1883 109.5 no
H1881 C188 H1883 109.5 no
H1882 C188 H1883 109.5 no
C12 C122 C123 108.8(9) yes
C12 C122 H1221 109.6 no
C123 C122 H1221 109.6 no
C12 C122 H1222 109.6 no
C123 C122 H1222 109.7 no
H1221 C122 H1222 109.5 no
C122 C123 C124 110.1(13) yes
C122 C123 C125 108.8(11) yes
C124 C123 C125 109.5(13) yes
C122 C123 H1231 109.5 no
C124 C123 H1231 109.4 no
C125 C123 H1231 109.5 no
C123 C124 H1241 109.6 no
C123 C124 H1242 109.3 no
H1241 C124 H1242 109.5 no
C123 C124 H1243 109.5 no
H1241 C124 H1243 109.5 no
H1242 C124 H1243 109.5 no
C123 C125 H1251 109.5 no
C123 C125 H1252 109.5 no
H1251 C125 H1252 109.5 no
C123 C125 H1253 109.5 no
H1251 C125 H1253 109.5 no
H1252 C125 H1253 109.5 no

loop_
_geom_bond_atom_site_label_1
_geom_bond_atom_site_label_2
_geom_bond_distance
_geom_bond_publ_flag
C1 C2 1.400(2) yes
C1 C9 1.385(2) yes
C1 C20 1.515(2) yes
C2 C3 1.370(2) yes
C2 H21 0.924 no
C3 O4 1.377(2) yes
C3 C7 1.388(2) yes
O4 C5 1.410(2) yes
C5 O6 1.431(3) yes
C5 H51 0.950 no
C5 H52 0.993 no
O6 C7 1.385(2) yes
C7 C8 1.372(3) yes
C8 C9 1.403(2) yes
C8 H81 0.944 no
C9 C10 1.517(2) yes
C10 N11 1.471(2) yes
C10 C21 1.543(2) yes
C10 H101 0.976 no
N11 C12 1.480(2) yes
N11 H111 0.870 no
C12 C13 1.563(3) yes
C12 C22 1.558(3) yes
C12 C26 1.539(2) yes
C12 C122 1.555(12) yes
C13 C14 1.543(2) yes
C13 C21 1.569(2) yes
C13 H131 0.983 no
C14 C15 1.528(3) yes
C14 O31 1.438(2) yes
C14 H141 0.971 no
C15 C16 1.519(2) yes
C15 H151 0.972 no
C15 H152 0.970 no
C16 N17 1.502(2) yes
C16 C20 1.545(2) yes
C16 H161 0.980 no
N17 C18 1.476(2) yes
N17 S39 1.6322(15) yes
C18 C19 1.521(2) yes
C18 H181 0.984 no
C18 H182 0.975 no
C19 C20 1.559(2) yes
C19 O49 1.412(2) yes
C19 H191 0.968 no
C20 C21 1.548(2) yes
C21 H211 0.978 no
C22 C23 1.536(3) yes
C22 H221 0.950 no
C22 H222 0.950 no
C23 C24 1.533(4) yes
C23 C25 1.518(3) yes
C23 C122 1.494(14) yes
C23 H231 0.950 no
C24 H241 0.950 no
C24 H242 0.950 no
C24 H243 0.950 no
C25 H251 0.950 no
C25 H252 0.950 no
C25 H253 0.950 no
C26 O27 1.203(2) yes
C26 O28 1.341(2) yes
O28 C29 1.449(2) yes
C29 C30 1.486(4) yes
C29 H291 0.966 no
C29 H292 0.990 no
C30 H301 0.956 no
C30 H302 0.965 no
C30 H303 0.959 no
O31 Si32 1.6587(14) yes
Si32 C33 1.858(3) yes
Si32 C34 1.861(3) yes
Si32 C35 1.873(2) yes
C33 H331 0.950 no
C33 H332 0.938 no
C33 H333 0.935 no
C34 H341 0.958 no
C34 H342 0.953 no
C34 H343 0.952 no
C35 C36 1.541(5) yes
C35 C37 1.525(5) yes
C35 C38 1.542(4) yes
C36 H361 0.970 no
C36 H362 0.976 no
C36 H363 0.961 no
C37 H371 0.958 no
C37 H372 0.963 no
C37 H373 0.970 no
C38 H381 0.960 no
C38 H382 0.965 no
C38 H383 0.971 no
S39 O40 1.4345(16) yes
S39 O41 1.4380(16) yes
S39 C42 1.7629(19) yes
C42 C43 1.392(3) yes
C42 C47 1.390(3) yes
C43 C44 1.390(3) yes
C43 H431 0.949 no
C44 C45 1.394(3) yes
C44 H441 0.938 no
C45 C46 1.388(3) yes
C45 C48 1.506(3) yes
C46 C47 1.386(3) yes
C46 H461 0.935 no
C47 H471 0.940 no
C48 H481 0.961 no
C48 H482 0.958 no
C48 H483 0.950 no
O49 H491 0.821 no
C51 C52 1.404(2) yes
C51 C59 1.385(2) yes
C51 C70 1.515(2) yes
C52 C53 1.370(2) yes
C52 H521 0.936 no
C53 O54 1.381(2) yes
C53 C57 1.390(2) yes
O54 C55 1.426(2) yes
C55 O56 1.429(2) yes
C55 H551 0.976 no
C55 H552 0.986 no
O56 C57 1.385(2) yes
C57 C58 1.372(3) yes
C58 C59 1.408(2) yes
C58 H581 0.937 no
C59 C60 1.516(2) yes
C60 N61 1.477(2) yes
C60 C71 1.547(2) yes
C60 H601 0.968 no
N61 C62 1.472(2) yes
N61 H611 0.853 no
C62 C63 1.561(2) yes
C62 C72 1.549(3) yes
C62 C76 1.544(2) yes
C63 C64 1.534(2) yes
C63 C71 1.560(2) yes
C63 H631 0.978 no
C64 C65 1.528(2) yes
C64 O81 1.436(2) yes
C64 H641 0.976 no
C65 C66 1.523(2) yes
C65 H651 0.969 no
C65 H652 0.968 no
C66 N67 1.501(2) yes
C66 C70 1.547(2) yes
C66 H661 0.977 no
N67 C68 1.476(2) yes
N67 S89 1.6302(15) yes
C68 C69 1.526(2) yes
C68 H681 0.970 no
C68 H682 0.971 no
C69 C70 1.558(2) yes
C69 O99 1.413(2) yes
C69 H691 0.974 no
C70 C71 1.550(2) yes
C71 H711 0.981 no
C72 C73 1.540(3) yes
C72 H721 0.999 no
C72 H722 0.991 no
C73 C74 1.531(3) yes
C73 C75 1.524(3) yes
C73 H731 0.985 no
C74 H741 0.981 no
C74 H742 1.001 no
C74 H743 0.969 no
C75 H751 0.977 no
C75 H752 0.970 no
C75 H753 0.973 no
C76 O77 1.196(2) yes
C76 O78 1.336(2) yes
O78 C79 1.454(2) yes
C79 C80 1.502(3) yes
C79 H791 0.990 no
C79 H792 0.984 no
C80 H801 0.972 no
C80 H802 0.966 no
C80 H803 0.966 no
O81 Si82 1.6607(13) yes
Si82 C83 1.865(3) yes
Si82 C84 1.852(3) yes
Si82 C85 1.907(10) yes
Si82 C185 1.842(11) yes
C83 H831 0.958 no
C83 H832 0.978 no
C83 H833 0.957 no
C84 H841 0.951 no
C84 H842 0.953 no
C84 H843 0.956 no
C85 C86 1.559(14) yes
C85 C87 1.507(12) yes
C85 C88 1.523(11) yes
C86 H861 0.950 no
C86 H862 0.950 no
C86 H863 0.950 no
C87 H871 0.950 no
C87 H872 0.950 no
C87 H873 0.950 no
C88 H881 0.950 no
C88 H882 0.950 no
C88 H883 0.950 no
S89 O90 1.4321(17) yes
S89 O91 1.4396(16) yes
S89 C92 1.7634(19) yes
C92 C93 1.395(3) yes
C92 C97 1.389(3) yes
C93 C94 1.388(3) yes
C93 H931 0.942 no
C94 C95 1.390(3) yes
C94 H941 0.944 no
C95 C96 1.395(3) yes
C95 C98 1.508(3) yes
C96 C97 1.386(3) yes
C96 H961 0.927 no
C97 H971 0.943 no
C98 H981 0.943 no
C98 H982 0.936 no
C98 H983 0.947 no
O99 H991 0.828 no
C185 C186 1.557(14) yes
C185 C187 1.505(12) yes
C185 C188 1.528(11) yes
C186 H1861 0.950 no
C186 H1862 0.950 no
C186 H1863 0.950 no
C187 H1871 0.950 no
C187 H1872 0.950 no
C187 H1873 0.950 no
C188 H1881 0.950 no
C188 H1882 0.950 no
C188 H1883 0.950 no
C122 C123 1.515(15) yes
C122 H1221 0.950 no
C122 H1222 0.950 no
C123 C124 1.525(16) yes
C123 C125 1.532(16) yes
C123 H1231 0.950 no
C124 H1241 0.950 no
C124 H1242 0.950 no
C124 H1243 0.950 no
C125 H1251 0.950 no
C125 H1252 0.950 no
C125 H1253 0.950 no

loop_
_geom_contact_atom_site_label_1
_geom_contact_atom_site_label_2
_geom_contact_distance
_geom_contact_site_symmetry_2
_geom_contact_publ_flag
O4 C48 3.255(3) . no
O4 O6 2.311(2) . no
O4 C45 3.285(3) . no
O6 C46 3.410(3) 2_756 no
O27 C83 3.418(3) 2_666 no
O27 C9 3.371(2) . no
O27 C14 2.984(2) . no
O28 C123 3.177(14) . no
O28 C24 3.280(4) . no
O28 N11 2.744(2) . no
O28 C9 3.324(2) . no
O28 C124 3.23(2) . no
O28 C8 3.120(2) . no
O31 C122 2.979(16) . no
O40 C15 3.260(2) . no
O49 C9 3.330(2) . no
O49 C5 3.412(3) 2_756 no
O49 C10 3.419(2) 2_766 no
O49 C10 3.416(2) . no
O49 N11 2.902(2) 2_766 no
O54 C98 3.341(3) . no
O54 C53 3.278(2) 2_657 no
O54 C95 3.328(3) . no
O54 O56 2.309(2) . no
O56 C96 3.319(3) 2_657 no
O77 C64 2.920(3) . no
O78 N61 2.703(2) . no
O78 C58 3.039(2) . no
O78 C59 3.093(2) . no
O78 C60 3.341(2) . no
O90 C65 3.240(2) . no
O91 N61 3.265(2) 1_455 no
O91 C69 3.395(2) 2_567 no
O99 C59 3.273(2) . no
O99 N61 2.9382(19) 2_667 no
O99 C60 3.309(2) 2_667 no
O99 C60 3.413(2) . no
O99 C74 3.360(3) 2_667 no
N61 C74 3.329(3) . no
C1 C26 3.495(2) . no
C2 C43 3.599(3) . no
C2 C18 3.464(3) . no
C2 C42 3.556(3) . no
C8 C29 3.509(3) . no
C8 C26 3.299(3) . no
C9 C26 2.968(2) . no
C15 C33 3.406(4) . no
C18 C47 3.475(3) . no
C24 C26 3.270(4) . no
C26 C124 3.20(3) . no
C36 C188 3.464(10) 2_676 no
C38 C125 3.19(2) 1_455 no
C46 C47 3.294(3) 2_656 no
C47 C47 3.472(3) 2_656 no
C51 C76 3.546(3) . no
C52 C92 3.524(3) . no
C52 C68 3.404(3) . no
C52 C93 3.536(3) . no
C58 C79 3.514(3) . no
C59 C76 3.131(3) . no
C65 C83 3.506(3) . no
C68 C97 3.519(3) . no
C74 C87 3.513(8) 1_655 no

loop_
_geom_hbond_atom_site_label_D
_geom_hbond_atom_site_label_H
_geom_hbond_atom_site_label_A
_geom_hbond_site_symmetry_A
_geom_hbond_angle_DHA
_geom_hbond_distance_DH
_geom_hbond_distance_HA
_geom_hbond_distance_DA
_geom_hbond_publ_flag
N11 H111 O28 . 105 0.87 2.39 2.744(2) yes
N11 H111 O40 1_655 156 0.87 2.56 3.372(2) yes
N61 H611 O78 . 105 0.85 2.35 2.703(2) yes
O49 H491 N11 2_766 175 0.82 2.08 2.902(2) yes
O99 H991 N61 2_667 170 0.83 2.12 2.938(2) yes

loop_
_geom_torsion_atom_site_label_1
_geom_torsion_atom_site_label_2
_geom_torsion_atom_site_label_3
_geom_torsion_atom_site_label_4
_geom_torsion
_geom_torsion_publ_flag
N17 S39 C42 C47 82.31(16) no
C42 S39 N17 C18 -70.57(15) no
C42 S39 N17 C16 66.85(15) no
O40 S39 N17 C16 -48.85(15) no
O41 S39 N17 C16 -178.05(13) no
O41 S39 C42 C43 153.10(16) no
O40 S39 N17 C18 173.73(14) no
O41 S39 N17 C18 44.52(16) no
O41 S39 C42 C47 -31.93(18) no
N17 S39 C42 C43 -92.66(17) no
O40 S39 C42 C43 22.59(18) no
O40 S39 C42 C47 -162.44(15) no
O90 S89 C92 C97 -160.55(16) no
C92 S89 N67 C68 -67.88(16) no
N67 S89 C92 C93 -92.12(18) no
O91 S89 C92 C93 153.92(17) no
N67 S89 C92 C97 83.90(17) no
O91 S89 N67 C66 -173.73(13) no
O90 S89 C92 C93 23.43(19) no
O90 S89 N67 C66 -44.32(15) no
O91 S89 N67 C68 46.71(16) no
C92 S89 N67 C66 71.68(15) no
O91 S89 C92 C97 -30.05(19) no
O90 S89 N67 C68 176.12(14) no
C33 Si32 C35 C38 -53.7(3) no
O31 Si32 C35 C36 63.0(3) no
C33 Si32 C35 C36 -173.2(2) no
C33 Si32 C35 C37 67.5(3) no
C34 Si32 C35 C37 -173.0(2) no
O31 Si32 C35 C37 -56.3(3) no
C34 Si32 C35 C38 65.9(3) no
C33 Si32 O31 C14 10.2(2) no
C34 Si32 O31 C14 -111.2(2) no
C34 Si32 C35 C36 -53.7(3) no
O31 Si32 C35 C38 -177.5(2) no
C35 Si32 O31 C14 131.48(17) no
C85 Si82 O81 C64 147.1(4) no
C84 Si82 O81 C64 -90.4(2) no
C83 Si82 C85 C88 158.5(7) no
C83 Si82 C85 C87 37.9(9) no
C84 Si82 C85 C88 -79.9(9) no
C83 Si82 O81 C64 31.25(17) no
O81 Si82 C85 C86 160.4(10) no
C83 Si82 C85 C86 -81.8(10) no
C84 Si82 C85 C86 39.8(11) no
O81 Si82 C85 C87 -80.0(8) no
C84 Si82 C85 C87 159.4(6) no
O81 Si82 C85 C88 40.7(9) no
C5 O4 C3 C7 -10.8(2) no
C5 O4 C3 C2 169.5(2) no
C3 O4 C5 O6 17.3(2) no
C5 O6 C7 C3 10.3(2) no
C5 O6 C7 C8 -169.9(2) no
C7 O6 C5 O4 -17.2(2) no
C29 O28 C26 C12 -178.01(15) no
C29 O28 C26 O27 -0.5(3) no
C26 O28 C29 C30 178.7(2) no
Si32 O31 C14 C15 -72.04(19) no
Si32 O31 C14 C13 167.94(12) no
C55 O54 C53 C57 -12.1(2) no
C55 O54 C53 C52 170.23(19) no
C53 O54 C55 O56 19.7(2) no
C55 O56 C57 C53 12.2(2) no
C57 O56 C55 O54 -19.8(2) no
C55 O56 C57 C58 -168.09(19) no
C79 O78 C76 C62 179.45(15) no
C79 O78 C76 O77 -6.9(3) no
C76 O78 C79 C80 -179.63(17) no
Si82 O81 C64 C63 144.44(12) no
Si82 O81 C64 C65 -94.50(16) no
C10 N11 C12 C22 165.39(15) no
C12 N11 C10 C21 -40.83(17) no
C10 N11 C12 C26 -78.25(18) no
C12 N11 C10 C9 72.56(18) no
C10 N11 C12 C13 43.82(16) no
S39 N17 C18 C19 169.04(12) no
C16 N17 C18 C19 28.43(18) no
C18 N17 C16 C20 -6.48(18) no
S39 N17 C16 C15 92.22(16) no
S39 N17 C16 C20 -146.68(12) no
C18 N17 C16 C15 -127.58(16) no
C62 N61 C60 C71 -38.02(17) no
C60 N61 C62 C63 42.47(16) no
C60 N61 C62 C72 162.75(14) no
C60 N61 C62 C76 -80.26(17) no
C62 N61 C60 C59 76.33(18) no
S89 N67 C66 C65 92.67(16) no
C68 N67 C66 C70 -3.37(18) no
S89 N67 C66 C70 -145.91(12) no
C66 N67 C68 C69 26.23(18) no
S89 N67 C68 C69 168.47(12) no
C68 N67 C66 C65 -124.80(16) no
C20 C1 C9 C10 -0.10(18) no
C9 C1 C20 C21 14.28(17) no
C9 C1 C20 C19 -104.82(16) no
C2 C1 C9 C10 177.90(15) no
C20 C1 C9 C8 -178.62(15) no
C2 C1 C20 C16 -39.7(2) no
C2 C1 C20 C19 77.3(2) no
C2 C1 C9 C8 -0.6(2) no
C20 C1 C2 C3 176.71(16) no
C9 C1 C2 C3 -0.9(2) no
C9 C1 C20 C16 138.17(15) no
C2 C1 C20 C21 -163.57(16) no
C1 C2 C3 O4 -179.11(17) no
C1 C2 C3 C7 1.2(3) no
C2 C3 C7 C8 0.2(3) no
C2 C3 C7 O6 179.94(16) no
O4 C3 C7 C8 -179.58(17) no
O4 C3 C7 O6 0.2(2) no
O6 C7 C8 C9 178.60(16) no
C3 C7 C8 C9 -1.7(3) no
C7 C8 C9 C10 -176.37(16) no
C7 C8 C9 C1 1.9(2) no
C1 C9 C10 C21 -14.19(17) no
C8 C9 C10 N11 50.4(2) no
C8 C9 C10 C21 164.25(16) no
C1 C9 C10 N11 -128.00(15) no
C9 C10 C21 C20 22.48(17) no
N11 C10 C21 C20 146.00(14) no
C9 C10 C21 C13 -103.74(14) no
N11 C10 C21 C13 19.79(17) no
N11 C12 C26 O28 -49.0(2) no
C22 C12 C13 C21 -142.72(16) no
N11 C12 C26 O27 133.6(2) no
N11 C12 C13 C21 -29.34(17) no
C22 C12 C26 O27 -111.6(2) no
C22 C12 C13 C14 85.3(2) no
C13 C12 C26 O27 20.2(3) no
N11 C12 C13 C14 -161.29(15) no
N11 C12 C22 C23 170.72(17) no
C26 C12 C13 C14 -42.2(2) no
C13 C12 C22 C23 -78.5(2) no
C13 C12 C26 O28 -162.36(15) no
C26 C12 C22 C23 52.4(2) no
C22 C12 C26 O28 65.85(19) no
C26 C12 C13 C21 89.74(17) no
C14 C13 C21 C10 142.98(15) no
C12 C13 C14 O31 -87.50(19) no
C12 C13 C21 C20 -111.90(17) no
C21 C13 C14 C15 23.2(2) no
C21 C13 C14 O31 144.08(14) no
C12 C13 C14 C15 151.63(16) no
C14 C13 C21 C20 25.0(2) no
C12 C13 C21 C10 6.13(17) no
C13 C14 C15 C16 -69.22(18) no
O31 C14 C15 C16 171.23(14) no
C14 C15 C16 C20 64.95(18) no
C14 C15 C16 N17 -177.42(14) no
N17 C16 C20 C21 -137.30(14) no
N17 C16 C20 C19 -17.72(16) no
C15 C16 C20 C19 104.58(15) no
C15 C16 C20 C21 -15.0(2) no
C15 C16 C20 C1 -132.82(15) no
N17 C16 C20 C1 104.88(16) no
N17 C18 C19 O49 -162.36(14) no
N17 C18 C19 C20 -38.81(17) no
C18 C19 C20 C1 -88.19(17) no
C18 C19 C20 C21 157.12(14) no
C18 C19 C20 C16 35.20(17) no
O49 C19 C20 C21 -80.79(17) no
O49 C19 C20 C16 157.30(14) no
O49 C19 C20 C1 33.9(2) no
C1 C20 C21 C10 -22.50(17) no
C19 C20 C21 C13 -144.70(15) no
C19 C20 C21 C10 98.26(16) no
C16 C20 C21 C13 -29.5(2) no
C16 C20 C21 C10 -146.50(14) no
C1 C20 C21 C13 94.54(17) no
C12 C22 C23 C25 142.5(2) no
C12 C22 C23 C24 -95.1(3) no
C43 C42 C47 C46 0.6(3) no
S39 C42 C43 C44 174.66(16) no
S39 C42 C47 C46 -174.39(15) no
C47 C42 C43 C44 -0.3(3) no
C42 C43 C44 C45 -0.2(3) no
C43 C44 C45 C48 -179.8(2) no
C43 C44 C45 C46 0.4(3) no
C44 C45 C46 C47 -0.1(3) no
C48 C45 C46 C47 -179.90(19) no
C45 C46 C47 C42 -0.4(3) no
C59 C51 C70 C66 139.38(16) no
C59 C51 C70 C69 -104.19(17) no
C59 C51 C70 C71 14.63(19) no
C59 C51 C52 C53 -0.2(2) no
C70 C51 C59 C58 176.17(16) no
C52 C51 C70 C66 -42.3(2) no
C52 C51 C70 C71 -167.02(17) no
C70 C51 C59 C60 -3.5(2) no
C52 C51 C59 C60 178.02(16) no
C52 C51 C59 C58 -2.3(3) no
C70 C51 C52 C53 -178.35(17) no
C52 C51 C70 C69 74.2(2) no
C51 C52 C53 O54 179.64(17) no
C51 C52 C53 C57 2.3(3) no
C52 C53 C57 O56 177.74(16) no
O54 C53 C57 C58 -179.81(16) no
O54 C53 C57 O56 -0.1(2) no
C52 C53 C57 C58 -2.0(3) no
O56 C57 C58 C59 179.85(17) no
C53 C57 C58 C59 -0.5(3) no
C57 C58 C59 C60 -177.84(17) no
C57 C58 C59 C51 2.5(3) no
C51 C59 C60 N61 -123.70(17) no
C51 C59 C60 C71 -9.22(19) no
C58 C59 C60 C71 171.12(17) no
C58 C59 C60 N61 56.7(2) no
C59 C60 C71 C70 17.87(17) no
N61 C60 C71 C63 16.79(16) no
C59 C60 C71 C63 -107.85(15) no
N61 C60 C71 C70 142.51(14) no
C72 C62 C63 C71 -149.11(15) no
C76 C62 C63 C64 -39.4(2) no
C76 C62 C63 C71 92.02(17) no
C72 C62 C63 C64 79.4(2) no
C63 C62 C76 O78 -143.55(16) no
C72 C62 C76 O77 -80.8(2) no
C72 C62 C76 O78 92.73(18) no
N61 C62 C63 C64 -161.29(15) no
N61 C62 C76 O77 158.0(2) no
N61 C62 C76 O78 -28.5(2) no
C63 C62 C76 O77 43.0(3) no
C63 C62 C72 C73 65.8(2) no
N61 C62 C72 C73 -47.3(2) no
N61 C62 C63 C71 -29.84(16) no
C76 C62 C72 C73 -169.57(16) no
C64 C63 C71 C70 24.4(2) no
C62 C63 C71 C60 8.10(17) no
C64 C63 C71 C60 142.71(14) no
C71 C63 C64 O81 144.57(14) no
C62 C63 C64 O81 -88.12(18) no
C62 C63 C64 C65 150.45(15) no
C71 C63 C64 C65 23.1(2) no
C62 C63 C71 C70 -110.23(16) no
C63 C64 C65 C66 -68.52(17) no
O81 C64 C65 C66 171.20(13) no
C64 C65 C66 C70 65.60(18) no
C64 C65 C66 N67 -176.79(14) no
C65 C66 C70 C69 101.76(15) no
C65 C66 C70 C71 -17.4(2) no
C65 C66 C70 C51 -136.27(15) no
N67 C66 C70 C51 101.49(16) no
N67 C66 C70 C69 -20.49(16) no
N67 C66 C70 C71 -139.62(14) no
N67 C68 C69 C70 -38.53(17) no
N67 C68 C69 O99 -160.93(14) no
O99 C69 C70 C71 -79.09(17) no
C68 C69 C70 C51 -86.63(17) no
C68 C69 C70 C71 158.63(14) no
O99 C69 C70 C51 35.66(19) no
C68 C69 C70 C66 36.81(16) no
O99 C69 C70 C66 159.10(14) no
C51 C70 C71 C60 -19.74(17) no
C69 C70 C71 C60 100.55(16) no
C69 C70 C71 C63 -142.06(15) no
C66 C70 C71 C60 -144.77(14) no
C66 C70 C71 C63 -27.4(2) no
C51 C70 C71 C63 97.64(17) no
C62 C72 C73 C74 98.2(2) no
C62 C72 C73 C75 -138.4(2) no
S89 C92 C93 C94 175.49(16) no
C97 C92 C93 C94 -0.5(3) no
S89 C92 C97 C96 -175.22(16) no
C93 C92 C97 C96 0.8(3) no
C92 C93 C94 C95 -0.2(3) no
C93 C94 C95 C96 0.6(3) no
C93 C94 C95 C98 -179.0(2) no
C94 C95 C96 C97 -0.3(3) no
C98 C95 C96 C97 179.3(2) no
C95 C96 C97 C92 -0.4(3) no
